data_7030978
loop_
_publ_author_name
'Feng, Jie'
'Du, Xin'
'Liu, Hui'
'Sui, Xin'
'Zhang, Chen'
'Tang, Yun'
'Zhang, Jingyan'

_publ_section_title
;
 Manganese-mefenamic acid complexes exhibit high lipoxygenase inhibitory
 activity.
;
_journal_issue 28
_journal_name_full 'Dalton transactions (Cambridge, England : 2003)'
_journal_page_first 10930
_journal_page_last 10939
_journal_paper_doi 10.1039/c4dt01111b
_journal_volume 43
_journal_year 2014
_chemical_formula_moiety 'C42 H38 Mn N4 O5'
_chemical_formula_sum 'C42 H38 Mn N4 O5'
_chemical_formula_weight 733.70
_chemical_name_systematic
; 
 ? 
;
_space_group_IT_number 2
_symmetry_cell_setting triclinic
_symmetry_space_group_name_Hall '-P 1'
_symmetry_space_group_name_H-M 'P -1'
_atom_sites_solution_hydrogens geom
_atom_sites_solution_primary direct
_atom_sites_solution_secondary difmap
_audit_creation_method SHELXL-97
_cell_angle_alpha 96.746(7)
_cell_angle_beta 96.434(8)
_cell_angle_gamma 97.868(8)
_cell_formula_units_Z 2
_cell_length_a 9.548(4)
_cell_length_b 12.224(5)
_cell_length_c 15.873(7)
_cell_measurement_reflns_used 1160
_cell_measurement_temperature 296(2)
_cell_measurement_theta_max 21.84
_cell_measurement_theta_min 2.67
_cell_volume 1806.9(13)
_computing_cell_refinement 'Bruker SAINT'
_computing_data_collection 'Bruker APEX2'
_computing_data_reduction 'Bruker SAINT'
_computing_molecular_graphics 'Bruker SHELXTL'
_computing_publication_material 'Bruker SHELXTL'
_computing_structure_refinement 'SHELXL-97 (Sheldrick, 2008)'
_computing_structure_solution 'SHELXS-97 (Sheldrick, 2008)'
_diffrn_ambient_temperature 296(2)
_diffrn_measured_fraction_theta_full 0.992
_diffrn_measured_fraction_theta_max 0.992
_diffrn_measurement_device_type 'Bruker APEX-II CCD'
_diffrn_measurement_method '\f and \w scans'
_diffrn_radiation_monochromator graphite
_diffrn_radiation_source 'fine-focus sealed tube'
_diffrn_radiation_type MoK\a
_diffrn_radiation_wavelength 0.71073
_diffrn_reflns_av_R_equivalents 0.0455
_diffrn_reflns_av_sigmaI/netI 0.1078
_diffrn_reflns_limit_h_max 9
_diffrn_reflns_limit_h_min -11
_diffrn_reflns_limit_k_max 14
_diffrn_reflns_limit_k_min -12
_diffrn_reflns_limit_l_max 18
_diffrn_reflns_limit_l_min -18
_diffrn_reflns_number 9150
_diffrn_reflns_theta_full 25.00
_diffrn_reflns_theta_max 25.00
_diffrn_reflns_theta_min 2.00
_exptl_absorpt_coefficient_mu 0.417
_exptl_absorpt_correction_T_max 0.9556
_exptl_absorpt_correction_T_min 0.9363
_exptl_absorpt_correction_type multi-scan
_exptl_absorpt_process_details SADABS
_exptl_crystal_colour yellow
_exptl_crystal_density_diffrn 1.349
_exptl_crystal_density_method 'not measured'
_exptl_crystal_description block
_exptl_crystal_F_000 766
_exptl_crystal_size_max 0.16
_exptl_crystal_size_mid 0.14
_exptl_crystal_size_min 0.11
_refine_diff_density_max 0.248
_refine_diff_density_min -0.281
_refine_diff_density_rms 0.053
_refine_ls_extinction_method none
_refine_ls_goodness_of_fit_ref 1.024
_refine_ls_hydrogen_treatment mixed
_refine_ls_matrix_type full
_refine_ls_number_parameters 479
_refine_ls_number_reflns 6323
_refine_ls_number_restraints 0
_refine_ls_restrained_S_all 1.024
_refine_ls_R_factor_all 0.1360
_refine_ls_R_factor_gt 0.0534
_refine_ls_shift/su_max 0.000
_refine_ls_shift/su_mean 0.000
_refine_ls_structure_factor_coef Fsqd
_refine_ls_weighting_details 'calc w=1/[\s^2^(Fo^2^)+(0.0102P)^2^+0.0000P] where P=(Fo^2^+2Fc^2^)/3'
_refine_ls_weighting_scheme calc
_refine_ls_wR_factor_gt 0.0691
_refine_ls_wR_factor_ref 0.0789
_reflns_number_gt 3142
_reflns_number_total 6323
_reflns_threshold_expression >2sigma(I)
_cod_data_source_file c4dt01111b2.cif
_cod_data_source_block a
_cod_depositor_comments
;
The following automatic conversions were performed:

'_symmetry_cell_setting' value 'Triclinic' changed to 'triclinic'
according to
/usr/data/users/saulius/crontab/automatic-downloads/rss-feeds/RSC/lib/dictionaries/cif_core.dic
dictionary named 'cif_core.dic' version 2.4.2 from
2011-04-26.

'_exptl_absorpt_correction_type' value 'Multi-scan'
changed to 'multi-scan' according to
/usr/data/users/saulius/crontab/automatic-downloads/rss-feeds/RSC/lib/dictionaries/cif_core.dic
dictionary named 'cif_core.dic' version 2.4.2 from 2011-04-26.

Automatic conversion script
Id: cif_fix_values 2281 2013-09-26 08:29:07Z andrius 

 Adding full bibliography for 7030976--7030978.cif.
;
_cod_original_cell_volume 1806.8(13)
_cod_original_sg_symbol_Hall -P1
_cod_original_sg_symbol_H-M 'P-1   '
_cod_database_code 7030978

loop_
_symmetry_equiv_pos_as_xyz
'x, y, z'
'-x, -y, -z'

loop_
_atom_site_label
_atom_site_type_symbol
_atom_site_fract_x
_atom_site_fract_y
_atom_site_fract_z
_atom_site_U_iso_or_equiv
_atom_site_adp_type
_atom_site_occupancy
_atom_site_symmetry_multiplicity
_atom_site_calc_flag
_atom_site_refinement_flags
Mn1 Mn 0.56356(6) 0.83320(4) 0.59105(4) 0.04775(18) Uani 1 1 d .
C1 C 0.5691(4) 0.5752(3) 0.6163(2) 0.0594(11) Uani 1 1 d .
H1 H 0.5025 0.5872 0.6536 0.071 Uiso 1 1 calc R
C2 C 0.6104(4) 0.4690(3) 0.6023(3) 0.0708(13) Uani 1 1 d .
H2 H 0.5727 0.4120 0.6309 0.085 Uiso 1 1 calc R
C3 C 0.7044(5) 0.4508(3) 0.5475(3) 0.0770(14) Uani 1 1 d .
H3 H 0.7311 0.3805 0.5379 0.092 Uiso 1 1 calc R
C4 C 0.7631(4) 0.5359(3) 0.5045(3) 0.0565(11) Uani 1 1 d .
C5 C 0.7202(4) 0.6411(3) 0.5229(2) 0.0463(10) Uani 1 1 d .
C6 C 0.7796(4) 0.7336(3) 0.4828(2) 0.0475(10) Uani 1 1 d .
C7 C 0.8810(4) 0.7186(3) 0.4278(2) 0.0571(11) Uani 1 1 d .
C8 C 0.9190(4) 0.6101(4) 0.4079(3) 0.0746(13) Uani 1 1 d .
H8 H 0.9842 0.5994 0.3695 0.090 Uiso 1 1 calc R
C9 C 0.8620(5) 0.5238(3) 0.4439(3) 0.0732(13) Uani 1 1 d .
H9 H 0.8873 0.4540 0.4291 0.088 Uiso 1 1 calc R
C10 C 0.9402(4) 0.8119(4) 0.3929(2) 0.0749(13) Uani 1 1 d .
H10 H 1.0096 0.8055 0.3567 0.090 Uiso 1 1 calc R
C11 C 0.8954(5) 0.9122(4) 0.4124(3) 0.0800(14) Uani 1 1 d .
H11 H 0.9334 0.9748 0.3897 0.096 Uiso 1 1 calc R
C12 C 0.7915(4) 0.9188(3) 0.4672(2) 0.0712(13) Uani 1 1 d .
H12 H 0.7611 0.9873 0.4798 0.085 Uiso 1 1 calc R
C13 C 0.7072(4) 1.0050(3) 0.6912(2) 0.0444(9) Uani 1 1 d .
C14 C 0.7958(4) 1.1047(3) 0.7432(2) 0.0417(9) Uani 1 1 d .
C15 C 0.7488(4) 1.2078(3) 0.7382(2) 0.0523(10) Uani 1 1 d .
H15 H 0.6621 1.2106 0.7060 0.063 Uiso 1 1 calc R
C16 C 0.8294(4) 1.3052(3) 0.7805(2) 0.0676(12) Uani 1 1 d .
H16 H 0.7972 1.3731 0.7768 0.081 Uiso 1 1 calc R
C17 C 0.9581(4) 1.3011(3) 0.8283(3) 0.0641(11) Uani 1 1 d .
H17 H 1.0126 1.3670 0.8562 0.077 Uiso 1 1 calc R
C18 C 1.0073(4) 1.2019(3) 0.8354(2) 0.0575(10) Uani 1 1 d .
H18 H 1.0937 1.2006 0.8685 0.069 Uiso 1 1 calc R
C19 C 0.9257(4) 1.1012(3) 0.7920(2) 0.0492(10) Uani 1 1 d .
C20 C 1.1136(4) 0.9875(3) 0.8353(2) 0.0537(10) Uani 1 1 d .
C21 C 1.2326(5) 1.0340(3) 0.8024(3) 0.0696(12) Uani 1 1 d .
H21 H 1.2213 1.0769 0.7582 0.084 Uiso 1 1 calc R
C22 C 1.3667(5) 1.0179(3) 0.8338(3) 0.0752(13) Uani 1 1 d .
H22 H 1.4462 1.0499 0.8116 0.090 Uiso 1 1 calc R
C23 C 1.3816(4) 0.9530(3) 0.8992(3) 0.0710(12) Uani 1 1 d .
H23 H 1.4722 0.9414 0.9208 0.085 Uiso 1 1 calc R
C24 C 1.2643(4) 0.9052(3) 0.9329(2) 0.0547(10) Uani 1 1 d .
C25 C 1.1285(4) 0.9221(3) 0.9015(2) 0.0486(10) Uani 1 1 d .
C26 C 1.2868(4) 0.8344(3) 1.0033(2) 0.0892(14) Uani 1 1 d .
H26A H 1.3866 0.8307 1.0158 0.134 Uiso 1 1 calc R
H26B H 1.2355 0.7606 0.9853 0.134 Uiso 1 1 calc R
H26C H 1.2526 0.8668 1.0537 0.134 Uiso 1 1 calc R
C27 C 0.9994(4) 0.8706(3) 0.9376(2) 0.0669(11) Uani 1 1 d .
H27A H 0.9173 0.9011 0.9159 0.100 Uiso 1 1 calc R
H27B H 1.0147 0.8867 0.9989 0.100 Uiso 1 1 calc R
H27C H 0.9840 0.7914 0.9210 0.100 Uiso 1 1 calc R
C28 C 0.2647(4) 0.7809(3) 0.6449(3) 0.0504(10) Uani 1 1 d .
C29 C 0.1684(4) 0.7278(2) 0.7021(2) 0.0417(9) Uani 1 1 d .
C30 C 0.0247(4) 0.7360(3) 0.6883(2) 0.0518(10) Uani 1 1 d .
H30 H -0.0058 0.7785 0.6469 0.062 Uiso 1 1 calc R
C31 C -0.0759(4) 0.6839(3) 0.7328(2) 0.0604(11) Uani 1 1 d .
H31 H -0.1714 0.6928 0.7232 0.072 Uiso 1 1 calc R
C32 C -0.0292(4) 0.6186(3) 0.7920(3) 0.0608(11) Uani 1 1 d .
H32 H -0.0953 0.5803 0.8210 0.073 Uiso 1 1 calc R
C33 C 0.1109(4) 0.6088(3) 0.8089(2) 0.0554(10) Uani 1 1 d .
H33 H 0.1391 0.5654 0.8503 0.067 Uiso 1 1 calc R
C34 C 0.2142(4) 0.6631(3) 0.7650(2) 0.0462(9) Uani 1 1 d .
C35 C 0.4152(4) 0.5666(3) 0.8179(2) 0.0524(10) Uani 1 1 d .
C36 C 0.3472(4) 0.4575(3) 0.7886(2) 0.0680(12) Uani 1 1 d .
H36 H 0.2647 0.4441 0.7495 0.082 Uiso 1 1 calc R
C37 C 0.4061(5) 0.3702(3) 0.8193(3) 0.0840(15) Uani 1 1 d .
H37 H 0.3621 0.2972 0.8015 0.101 Uiso 1 1 calc R
C38 C 0.5291(5) 0.3910(4) 0.8761(3) 0.0855(15) Uani 1 1 d .
H38 H 0.5675 0.3312 0.8956 0.103 Uiso 1 1 calc R
C39 C 0.5976(4) 0.4977(4) 0.9050(3) 0.0653(12) Uani 1 1 d .
C40 C 0.5406(4) 0.5875(3) 0.8744(2) 0.0553(11) Uani 1 1 d .
C41 C 0.7291(4) 0.5150(3) 0.9691(2) 0.0952(15) Uani 1 1 d .
H41A H 0.7058 0.5406 1.0247 0.143 Uiso 1 1 calc R
H41B H 0.7997 0.5697 0.9531 0.143 Uiso 1 1 calc R
H41C H 0.7659 0.4460 0.9707 0.143 Uiso 1 1 calc R
C42 C 0.6115(4) 0.7056(3) 0.9040(2) 0.0829(13) Uani 1 1 d .
H42A H 0.6834 0.7255 0.8685 0.124 Uiso 1 1 calc R
H42B H 0.6547 0.7117 0.9623 0.124 Uiso 1 1 calc R
H42C H 0.5416 0.7549 0.9002 0.124 Uiso 1 1 calc R
N1 N 0.6230(3) 0.6590(2) 0.57729(18) 0.0487(8) Uani 1 1 d .
N2 N 0.7332(3) 0.8328(2) 0.50237(17) 0.0537(8) Uani 1 1 d .
N3 N 0.9748(3) 1.0016(2) 0.7998(2) 0.0682(9) Uani 1 1 d .
H3A H 0.9155 0.9418 0.7814 0.082 Uiso 1 1 calc R
N4 N 0.3565(3) 0.6566(2) 0.78563(18) 0.0612(9) Uani 1 1 d .
H4A H 0.4163 0.7129 0.7782 0.073 Uiso 1 1 calc R
O1 O 0.7281(2) 0.90786(17) 0.70468(14) 0.0557(7) Uani 1 1 d .
O2 O 0.6120(2) 1.01579(16) 0.63214(14) 0.0493(6) Uani 1 1 d .
O3 O 0.3984(2) 0.78255(17) 0.66148(14) 0.0523(7) Uani 1 1 d .
O4 O 0.2067(3) 0.8170(2) 0.58143(17) 0.0748(8) Uani 1 1 d .
O1W O 0.4062(3) 0.8330(2) 0.48209(16) 0.0590(8) Uani 1 1 d .
H1WA H 0.334(3) 0.836(3) 0.515(2) 0.071 Uiso 1 1 d .
H1WB H 0.410(4) 0.866(3) 0.448(2) 0.071 Uiso 1 1 d .

loop_
_atom_site_aniso_label
_atom_site_aniso_U_11
_atom_site_aniso_U_22
_atom_site_aniso_U_33
_atom_site_aniso_U_23
_atom_site_aniso_U_13
_atom_site_aniso_U_12
Mn1 0.0551(4) 0.0321(3) 0.0593(4) 0.0183(3) 0.0066(3) 0.0084(3)
C1 0.060(3) 0.043(2) 0.073(3) 0.022(2) -0.007(2) 0.001(2)
C2 0.072(3) 0.042(3) 0.096(4) 0.026(2) -0.006(3) -0.001(2)
C3 0.077(3) 0.032(2) 0.113(4) 0.003(3) -0.026(3) 0.011(2)
C4 0.063(3) 0.036(2) 0.066(3) -0.002(2) -0.017(2) 0.018(2)
C5 0.053(3) 0.034(2) 0.049(3) 0.0019(19) -0.003(2) 0.0079(19)
C6 0.051(2) 0.050(2) 0.042(3) 0.012(2) 0.001(2) 0.012(2)
C7 0.059(3) 0.068(3) 0.046(3) 0.004(2) 0.006(2) 0.020(2)
C8 0.071(3) 0.101(4) 0.055(3) -0.003(3) 0.006(2) 0.037(3)
C9 0.082(3) 0.067(3) 0.066(3) -0.016(3) -0.013(3) 0.036(3)
C10 0.066(3) 0.107(4) 0.056(3) 0.020(3) 0.017(2) 0.013(3)
C11 0.103(4) 0.079(3) 0.067(3) 0.031(3) 0.030(3) 0.013(3)
C12 0.101(4) 0.048(3) 0.074(3) 0.022(2) 0.032(3) 0.016(2)
C13 0.047(2) 0.043(2) 0.046(3) 0.014(2) 0.010(2) 0.007(2)
C14 0.045(2) 0.035(2) 0.046(2) 0.0124(18) 0.007(2) 0.0040(18)
C15 0.058(3) 0.040(2) 0.061(3) 0.011(2) 0.010(2) 0.012(2)
C16 0.076(3) 0.043(3) 0.084(3) 0.009(2) 0.008(3) 0.014(2)
C17 0.076(3) 0.043(2) 0.072(3) 0.005(2) 0.013(3) 0.004(2)
C18 0.061(3) 0.052(2) 0.057(3) 0.010(2) -0.002(2) 0.003(2)
C19 0.057(3) 0.037(2) 0.053(3) 0.013(2) 0.005(2) -0.002(2)
C20 0.050(3) 0.041(2) 0.067(3) 0.011(2) -0.009(2) 0.005(2)
C21 0.071(3) 0.061(3) 0.076(3) 0.025(2) 0.000(3) 0.001(2)
C22 0.063(3) 0.077(3) 0.086(4) 0.026(3) 0.005(3) 0.004(2)
C23 0.064(3) 0.065(3) 0.084(4) 0.016(3) -0.003(3) 0.016(2)
C24 0.068(3) 0.042(2) 0.055(3) 0.013(2) -0.003(2) 0.013(2)
C25 0.056(3) 0.035(2) 0.054(3) 0.0028(19) 0.007(2) 0.0101(19)
C26 0.095(3) 0.086(3) 0.091(3) 0.047(3) -0.012(3) 0.021(3)
C27 0.081(3) 0.046(2) 0.076(3) 0.016(2) 0.013(3) 0.010(2)
C28 0.065(3) 0.032(2) 0.060(3) 0.018(2) 0.010(3) 0.015(2)
C29 0.046(2) 0.0309(19) 0.049(3) 0.0118(18) 0.003(2) 0.0080(17)
C30 0.059(3) 0.045(2) 0.053(3) 0.0116(19) 0.002(2) 0.016(2)
C31 0.049(3) 0.062(3) 0.070(3) 0.007(2) 0.006(2) 0.012(2)
C32 0.059(3) 0.049(2) 0.075(3) 0.012(2) 0.018(3) -0.001(2)
C33 0.066(3) 0.042(2) 0.064(3) 0.023(2) 0.016(3) 0.011(2)
C34 0.046(2) 0.041(2) 0.054(3) 0.0125(19) 0.005(2) 0.0079(18)
C35 0.056(3) 0.053(3) 0.058(3) 0.030(2) 0.016(2) 0.017(2)
C36 0.075(3) 0.055(3) 0.075(3) 0.021(2) -0.001(2) 0.013(2)
C37 0.092(4) 0.054(3) 0.118(4) 0.032(3) 0.029(3) 0.024(3)
C38 0.085(4) 0.087(4) 0.110(4) 0.057(3) 0.033(3) 0.047(3)
C39 0.058(3) 0.090(3) 0.064(3) 0.040(3) 0.020(3) 0.032(3)
C40 0.050(3) 0.064(3) 0.060(3) 0.023(2) 0.013(2) 0.019(2)
C41 0.077(3) 0.142(4) 0.086(4) 0.056(3) 0.012(3) 0.048(3)
C42 0.065(3) 0.085(3) 0.096(4) 0.015(3) 0.001(3) 0.009(3)
N1 0.059(2) 0.0297(17) 0.058(2) 0.0163(16) -0.0002(18) 0.0043(15)
N2 0.069(2) 0.0381(18) 0.060(2) 0.0180(16) 0.0144(18) 0.0152(17)
N3 0.062(2) 0.0339(18) 0.104(3) 0.0252(18) -0.021(2) 0.0013(16)
N4 0.053(2) 0.0505(19) 0.086(3) 0.0402(18) -0.0002(19) 0.0089(16)
O1 0.0636(17) 0.0310(14) 0.0709(18) 0.0182(13) -0.0085(14) 0.0057(12)
O2 0.0564(16) 0.0323(13) 0.0581(17) 0.0155(12) -0.0051(14) 0.0051(12)
O3 0.0476(16) 0.0495(15) 0.0663(18) 0.0277(13) 0.0098(15) 0.0110(13)
O4 0.0657(19) 0.092(2) 0.080(2) 0.0573(17) 0.0100(17) 0.0188(15)
O1W 0.073(2) 0.0530(17) 0.056(2) 0.0292(14) 0.0059(16) 0.0122(15)

loop_
_atom_type_symbol
_atom_type_description
_atom_type_scat_dispersion_real
_atom_type_scat_dispersion_imag
_atom_type_scat_source
C C 0.0033 0.0016 'International Tables Vol C Tables 4.2.6.8 and 6.1.1.4'
H H 0.0000 0.0000 'International Tables Vol C Tables 4.2.6.8 and 6.1.1.4'
N N 0.0061 0.0033 'International Tables Vol C Tables 4.2.6.8 and 6.1.1.4'
O O 0.0106 0.0060 'International Tables Vol C Tables 4.2.6.8 and 6.1.1.4'
Mn Mn 0.3368 0.7283 'International Tables Vol C Tables 4.2.6.8 and 6.1.1.4'

loop_
_geom_angle_atom_site_label_1
_geom_angle_atom_site_label_2
_geom_angle_atom_site_label_3
_geom_angle
O3 Mn1 O1W 89.15(10)
O3 Mn1 O2 103.00(8)
O1W Mn1 O2 98.59(9)
O3 Mn1 N2 162.97(9)
O1W Mn1 N2 89.11(11)
O2 Mn1 N2 94.01(9)
O3 Mn1 O1 96.79(9)
O1W Mn1 O1 156.79(9)
O2 Mn1 O1 58.22(8)
N2 Mn1 O1 91.42(10)
O3 Mn1 N1 90.94(10)
O1W Mn1 N1 104.97(10)
O2 Mn1 N1 152.77(9)
N2 Mn1 N1 73.17(10)
O1 Mn1 N1 97.37(9)
O3 Mn1 C13 102.36(10)
O1W Mn1 C13 127.55(11)
O2 Mn1 C13 29.02(8)
N2 Mn1 C13 92.09(10)
O1 Mn1 C13 29.24(9)
N1 Mn1 C13 125.43(11)
N1 C1 C2 121.5(4)
N1 C1 H1 119.2
C2 C1 H1 119.2
C3 C2 C1 119.5(4)
C3 C2 H2 120.2
C1 C2 H2 120.2
C2 C3 C4 121.0(4)
C2 C3 H3 119.5
C4 C3 H3 119.5
C3 C4 C5 116.7(4)
C3 C4 C9 125.0(4)
C5 C4 C9 118.3(4)
N1 C5 C4 122.2(4)
N1 C5 C6 118.1(3)
C4 C5 C6 119.7(4)
N2 C6 C7 123.4(3)
N2 C6 C5 117.1(3)
C7 C6 C5 119.5(3)
C6 C7 C10 117.6(4)
C6 C7 C8 119.6(4)
C10 C7 C8 122.8(4)
C9 C8 C7 120.8(4)
C9 C8 H8 119.6
C7 C8 H8 119.6
C8 C9 C4 121.9(4)
C8 C9 H9 119.1
C4 C9 H9 119.1
C11 C10 C7 119.7(4)
C11 C10 H10 120.2
C7 C10 H10 120.2
C10 C11 C12 118.6(4)
C10 C11 H11 120.7
C12 C11 H11 120.7
N2 C12 C11 123.8(4)
N2 C12 H12 118.1
C11 C12 H12 118.1
O2 C13 O1 119.2(3)
O2 C13 C14 120.5(3)
O1 C13 C14 120.3(3)
O2 C13 Mn1 58.57(17)
O1 C13 Mn1 60.71(18)
C14 C13 Mn1 175.8(2)
C15 C14 C19 119.2(3)
C15 C14 C13 117.4(3)
C19 C14 C13 123.3(3)
C16 C15 C14 120.9(4)
C16 C15 H15 119.5
C14 C15 H15 119.5
C15 C16 C17 119.6(4)
C15 C16 H16 120.2
C17 C16 H16 120.2
C18 C17 C16 121.3(4)
C18 C17 H17 119.3
C16 C17 H17 119.3
C17 C18 C19 119.6(4)
C17 C18 H18 120.2
C19 C18 H18 120.2
N3 C19 C14 121.2(3)
N3 C19 C18 119.5(4)
C14 C19 C18 119.4(3)
C21 C20 C25 120.2(4)
C21 C20 N3 120.4(4)
C25 C20 N3 119.4(3)
C22 C21 C20 121.1(4)
C22 C21 H21 119.4
C20 C21 H21 119.4
C21 C22 C23 118.8(4)
C21 C22 H22 120.6
C23 C22 H22 120.6
C22 C23 C24 121.2(4)
C22 C23 H23 119.4
C24 C23 H23 119.4
C23 C24 C25 120.1(4)
C23 C24 C26 118.9(4)
C25 C24 C26 121.0(4)
C20 C25 C24 118.6(3)
C20 C25 C27 120.6(4)
C24 C25 C27 120.8(4)
C24 C26 H26A 109.5
C24 C26 H26B 109.5
H26A C26 H26B 109.5
C24 C26 H26C 109.5
H26A C26 H26C 109.5
H26B C26 H26C 109.5
C25 C27 H27A 109.5
C25 C27 H27B 109.5
H27A C27 H27B 109.5
C25 C27 H27C 109.5
H27A C27 H27C 109.5
H27B C27 H27C 109.5
O4 C28 O3 124.1(3)
O4 C28 C29 117.1(3)
O3 C28 C29 118.7(3)
C30 C29 C34 118.1(3)
C30 C29 C28 118.1(3)
C34 C29 C28 123.7(3)
C31 C30 C29 123.4(3)
C31 C30 H30 118.3
C29 C30 H30 118.3
C30 C31 C32 117.4(4)
C30 C31 H31 121.3
C32 C31 H31 121.3
C33 C32 C31 121.7(4)
C33 C32 H32 119.2
C31 C32 H32 119.2
C32 C33 C34 121.1(4)
C32 C33 H33 119.4
C34 C33 H33 119.4
N4 C34 C33 120.5(3)
N4 C34 C29 121.2(3)
C33 C34 C29 118.2(3)
C36 C35 C40 121.3(3)
C36 C35 N4 118.7(4)
C40 C35 N4 120.0(3)
C37 C36 C35 118.3(4)
C37 C36 H36 120.8
C35 C36 H36 120.8
C38 C37 C36 120.3(4)
C38 C37 H37 119.8
C36 C37 H37 119.8
C37 C38 C39 122.0(4)
C37 C38 H38 119.0
C39 C38 H38 119.0
C38 C39 C40 118.8(4)
C38 C39 C41 119.4(4)
C40 C39 C41 121.7(4)
C35 C40 C39 119.2(4)
C35 C40 C42 120.0(3)
C39 C40 C42 120.8(4)
C39 C41 H41A 109.5
C39 C41 H41B 109.5
H41A C41 H41B 109.5
C39 C41 H41C 109.5
H41A C41 H41C 109.5
H41B C41 H41C 109.5
C40 C42 H42A 109.5
C40 C42 H42B 109.5
H42A C42 H42B 109.5
C40 C42 H42C 109.5
H42A C42 H42C 109.5
H42B C42 H42C 109.5
C1 N1 C5 119.0(3)
C1 N1 Mn1 125.6(3)
C5 N1 Mn1 115.4(2)
C12 N2 C6 116.9(3)
C12 N2 Mn1 127.0(2)
C6 N2 Mn1 116.1(2)
C19 N3 C20 126.6(3)
C19 N3 H3A 116.7
C20 N3 H3A 116.7
C34 N4 C35 126.9(3)
C34 N4 H4A 116.5
C35 N4 H4A 116.5
C13 O1 Mn1 90.1(2)
C13 O2 Mn1 92.42(19)
C28 O3 Mn1 130.0(2)
Mn1 O1W H1WA 93(2)
Mn1 O1W H1WB 128(3)
H1WA O1W H1WB 120(4)

loop_
_geom_bond_atom_site_label_1
_geom_bond_atom_site_label_2
_geom_bond_distance
Mn1 O3 2.100(2)
Mn1 O1W 2.159(3)
Mn1 O2 2.220(2)
Mn1 N2 2.262(3)
Mn1 O1 2.267(2)
Mn1 N1 2.270(3)
Mn1 C13 2.600(4)
C1 N1 1.331(4)
C1 C2 1.408(4)
C1 H1 0.9300
C2 C3 1.341(5)
C2 H2 0.9300
C3 C4 1.398(5)
C3 H3 0.9300
C4 C5 1.410(4)
C4 C9 1.431(4)
C5 N1 1.359(4)
C5 C6 1.442(4)
C6 N2 1.361(4)
C6 C7 1.390(4)
C7 C10 1.403(5)
C7 C8 1.432(5)
C8 C9 1.337(5)
C8 H8 0.9300
C9 H9 0.9300
C10 C11 1.366(5)
C10 H10 0.9300
C11 C12 1.394(4)
C11 H11 0.9300
C12 N2 1.333(4)
C12 H12 0.9300
C13 O2 1.262(4)
C13 O1 1.270(3)
C13 C14 1.485(4)
C14 C15 1.402(4)
C14 C19 1.395(4)
C15 C16 1.380(4)
C15 H15 0.9300
C16 C17 1.380(5)
C16 H16 0.9300
C17 C18 1.371(4)
C17 H17 0.9300
C18 C19 1.420(4)
C18 H18 0.9300
C19 N3 1.377(4)
C20 C21 1.383(4)
C20 C25 1.400(4)
C20 N3 1.422(4)
C21 C22 1.369(5)
C21 H21 0.9300
C22 C23 1.384(5)
C22 H22 0.9300
C23 C24 1.382(4)
C23 H23 0.9300
C24 C25 1.388(4)
C24 C26 1.507(4)
C25 C27 1.507(4)
C26 H26A 0.9600
C26 H26B 0.9600
C26 H26C 0.9600
C27 H27A 0.9600
C27 H27B 0.9600
C27 H27C 0.9600
C28 O4 1.250(4)
C28 O3 1.271(4)
C28 C29 1.501(4)
C29 C30 1.384(4)
C29 C34 1.413(4)
C30 C31 1.385(4)
C30 H30 0.9300
C31 C32 1.377(5)
C31 H31 0.9300
C32 C33 1.360(4)
C32 H32 0.9300
C33 C34 1.409(4)
C33 H33 0.9300
C34 N4 1.377(4)
C35 C36 1.402(4)
C35 C40 1.387(5)
C35 N4 1.422(4)
C36 C37 1.385(5)
C36 H36 0.9300
C37 C38 1.372(5)
C37 H37 0.9300
C38 C39 1.377(5)
C38 H38 0.9300
C39 C40 1.403(5)
C39 C41 1.499(5)
C40 C42 1.505(4)
C41 H41A 0.9600
C41 H41B 0.9600
C41 H41C 0.9600
C42 H42A 0.9600
C42 H42B 0.9600
C42 H42C 0.9600
N3 H3A 0.8600
N4 H4A 0.8600
O1W H1WA 0.91(3)
O1W H1WB 0.71(3)

loop_
_geom_hbond_atom_site_label_D
_geom_hbond_atom_site_label_H
_geom_hbond_atom_site_label_A
_geom_hbond_distance_DH
_geom_hbond_distance_HA
_geom_hbond_distance_DA
_geom_hbond_angle_DHA
_geom_hbond_site_symmetry_A
N3 H3A O1 0.86 2.01 2.683(4) 134.3 .
N4 H4A O3 0.86 2.13 2.671(3) 120.7 .
O1W H1WA O4 0.91(3) 1.71(3) 2.607(3) 169(3) .
O1W H1WB O2 0.71(3) 2.06(3) 2.746(3) 165(4) 2_676

loop_
_geom_torsion_atom_site_label_1
_geom_torsion_atom_site_label_2
_geom_torsion_atom_site_label_3
_geom_torsion_atom_site_label_4
_geom_torsion
N1 C1 C2 C3 -1.1(6)
C1 C2 C3 C4 0.6(6)
C2 C3 C4 C5 1.0(6)
C2 C3 C4 C9 -178.8(4)
C3 C4 C5 N1 -2.2(5)
C9 C4 C5 N1 177.6(3)
C3 C4 C5 C6 178.2(3)
C9 C4 C5 C6 -2.0(5)
N1 C5 C6 N2 -0.2(5)
C4 C5 C6 N2 179.4(3)
N1 C5 C6 C7 179.0(3)
C4 C5 C6 C7 -1.4(5)
N2 C6 C7 C10 1.7(5)
C5 C6 C7 C10 -177.4(3)
N2 C6 C7 C8 -177.3(3)
C5 C6 C7 C8 3.5(5)
C6 C7 C8 C9 -2.3(6)
C10 C7 C8 C9 178.7(4)
C7 C8 C9 C4 -1.1(6)
C3 C4 C9 C8 -176.9(4)
C5 C4 C9 C8 3.3(6)
C6 C7 C10 C11 -1.2(6)
C8 C7 C10 C11 177.8(4)
C7 C10 C11 C12 0.2(6)
C10 C11 C12 N2 0.4(6)
O3 Mn1 C13 O2 -94.58(19)
O1W Mn1 C13 O2 4.0(2)
N2 Mn1 C13 O2 94.50(19)
O1 Mn1 C13 O2 -176.3(3)
N1 Mn1 C13 O2 165.25(18)
O3 Mn1 C13 O1 81.75(19)
O1W Mn1 C13 O1 -179.66(17)
O2 Mn1 C13 O1 176.3(3)
N2 Mn1 C13 O1 -89.18(19)
N1 Mn1 C13 O1 -18.4(2)
C19 C14 C15 C16 0.3(5)
C13 C14 C15 C16 -176.0(3)
C14 C15 C16 C17 0.0(5)
C15 C16 C17 C18 -0.6(6)
C16 C17 C18 C19 0.9(6)
C15 C14 C19 N3 178.9(3)
C13 C14 C19 N3 -5.0(5)
C15 C14 C19 C18 -0.1(5)
C13 C14 C19 C18 176.0(3)
C17 C18 C19 N3 -179.4(3)
C17 C18 C19 C14 -0.5(5)
C25 C20 C21 C22 -0.4(6)
N3 C20 C21 C22 -177.6(3)
C20 C21 C22 C23 0.5(6)
C21 C22 C23 C24 -0.2(6)
C22 C23 C24 C25 -0.3(6)
C22 C23 C24 C26 179.4(3)
C21 C20 C25 C24 -0.1(5)
N3 C20 C25 C24 177.2(3)
C21 C20 C25 C27 -179.7(3)
N3 C20 C25 C27 -2.5(5)
C23 C24 C25 C20 0.4(5)
C26 C24 C25 C20 -179.2(3)
C23 C24 C25 C27 -180.0(3)
C26 C24 C25 C27 0.4(5)
O4 C28 C29 C30 -8.9(5)
O3 C28 C29 C30 174.0(3)
O4 C28 C29 C34 166.3(3)
O3 C28 C29 C34 -10.9(5)
C34 C29 C30 C31 0.0(5)
C28 C29 C30 C31 175.4(3)
C29 C30 C31 C32 -1.9(5)
C30 C31 C32 C33 2.7(5)
C31 C32 C33 C34 -1.6(6)
C32 C33 C34 N4 177.0(3)
C32 C33 C34 C29 -0.4(5)
C30 C29 C34 N4 -176.2(3)
C28 C29 C34 N4 8.7(5)
C30 C29 C34 C33 1.2(5)
C28 C29 C34 C33 -174.0(3)
C40 C35 C36 C37 1.9(5)
N4 C35 C36 C37 179.1(3)
C35 C36 C37 C38 -1.0(6)
C36 C37 C38 C39 0.6(7)
C37 C38 C39 C40 -1.0(6)
C37 C38 C39 C41 178.1(4)
C36 C35 C40 C39 -2.3(5)
N4 C35 C40 C39 -179.5(3)
C36 C35 C40 C42 179.5(3)
N4 C35 C40 C42 2.3(5)
C38 C39 C40 C35 1.8(5)
C41 C39 C40 C35 -177.2(3)
C38 C39 C40 C42 -180.0(3)
C41 C39 C40 C42 1.0(5)
C2 C1 N1 C5 0.0(5)
C2 C1 N1 Mn1 178.6(3)
C4 C5 N1 C1 1.7(5)
C6 C5 N1 C1 -178.7(3)
C4 C5 N1 Mn1 -177.1(3)
C6 C5 N1 Mn1 2.6(4)
O3 Mn1 N1 C1 -7.6(3)
O1W Mn1 N1 C1 -97.0(3)
O2 Mn1 N1 C1 114.0(3)
N2 Mn1 N1 C1 178.6(3)
O1 Mn1 N1 C1 89.3(3)
C13 Mn1 N1 C1 98.3(3)
O3 Mn1 N1 C5 171.1(2)
O1W Mn1 N1 C5 81.7(2)
O2 Mn1 N1 C5 -67.4(3)
N2 Mn1 N1 C5 -2.7(2)
O1 Mn1 N1 C5 -92.0(2)
C13 Mn1 N1 C5 -83.0(2)
C11 C12 N2 C6 0.0(6)
C11 C12 N2 Mn1 -179.6(3)
C7 C6 N2 C12 -1.1(5)
C5 C6 N2 C12 178.0(3)
C7 C6 N2 Mn1 178.5(3)
C5 C6 N2 Mn1 -2.3(4)
O3 Mn1 N2 C12 160.5(3)
O1W Mn1 N2 C12 76.3(3)
O2 Mn1 N2 C12 -22.2(3)
O1 Mn1 N2 C12 -80.5(3)
N1 Mn1 N2 C12 -177.7(3)
C13 Mn1 N2 C12 -51.2(3)
O3 Mn1 N2 C6 -19.1(5)
O1W Mn1 N2 C6 -103.3(2)
O2 Mn1 N2 C6 158.1(2)
O1 Mn1 N2 C6 99.9(2)
N1 Mn1 N2 C6 2.6(2)
C13 Mn1 N2 C6 129.1(2)
C14 C19 N3 C20 169.0(3)
C18 C19 N3 C20 -12.1(6)
C21 C20 N3 C19 -57.0(5)
C25 C20 N3 C19 125.7(4)
C33 C34 N4 C35 30.4(5)
C29 C34 N4 C35 -152.3(3)
C36 C35 N4 C34 35.6(5)
C40 C35 N4 C34 -147.1(4)
O2 C13 O1 Mn1 3.6(3)
C14 C13 O1 Mn1 -175.3(3)
O3 Mn1 O1 C13 -103.21(19)
O1W Mn1 O1 C13 0.7(3)
O2 Mn1 O1 C13 -2.10(18)
N2 Mn1 O1 C13 91.74(19)
N1 Mn1 O1 C13 164.95(19)
O1 C13 O2 Mn1 -3.7(3)
C14 C13 O2 Mn1 175.2(3)
O3 Mn1 O2 C13 92.1(2)
O1W Mn1 O2 C13 -176.78(19)
N2 Mn1 O2 C13 -87.1(2)
O1 Mn1 O2 C13 2.11(18)
N1 Mn1 O2 C13 -26.9(3)
O4 C28 O3 Mn1 -3.9(5)
C29 C28 O3 Mn1 172.99(19)
O1W Mn1 O3 C28 -13.3(3)
O2 Mn1 O3 C28 85.4(3)
N2 Mn1 O3 C28 -97.5(4)
O1 Mn1 O3 C28 144.2(3)
N1 Mn1 O3 C28 -118.2(3)
C13 Mn1 O3 C28 115.1(3)
